data_1520540
loop_
_publ_author_name
'Crossley, D. L.'
'Cade, I. A.'
'Clark, E. R.'
'Escande, A.'
'Humphries, M. J.'
'King, S. M.'
'Vitorica-Yrezabal, I.'
'Ingleson, M. J.'
'Turner, M. L.'

_publ_section_title
;
 Enhancing electron affinity and tuning band gap in donor--acceptor
 organic semiconductors by benzothiadiazole directed C--H borylation
;
_journal_issue 9
_journal_name_full 'Chem. Sci.'
_journal_page_first 5144
_journal_paper_doi 10.1039/C5SC01800E
_journal_volume 6
_journal_year 2015
_chemical_compound_source 'University of Manchester'
_chemical_formula_moiety 'C30 H39 B1 Br2 N2 S3'
_chemical_formula_sum 'C30 H39 B Br2 N2 S3'
_chemical_formula_weight 694.47
_chemical_name_systematic
6,6-dibromo-8-octyl-3-(5-octylthiophen-2-yl)-6H-5,9-dithia-4,5al4-diaza-6l4-boracyclopenta[e]acenaphthylene
_chemical_properties_physical 'Air-sensitive, Moisture-sensitive'
_space_group_IT_number 2
_symmetry_cell_setting triclinic
_symmetry_space_group_name_Hall '-P 1'
_symmetry_space_group_name_H-M 'P -1'
_atom_sites_solution_hydrogens difmap
_atom_sites_solution_primary direct
_audit_update_record
;
2015-04-30 deposited with the CCDC.
2015-06-12 downloaded from the CCDC.
;
_cell_angle_alpha 65.908(2)
_cell_angle_beta 79.793(2)
_cell_angle_gamma 68.090(2)
_cell_formula_units_Z 2
_cell_length_a 10.2773(4)
_cell_length_b 12.1331(4)
_cell_length_c 14.8059(4)
_cell_measurement_reflns_used 12035
_cell_measurement_temperature 250
_cell_measurement_theta_max 69.2510
_cell_measurement_theta_min 3.2490
_cell_volume 1563.00(10)
_computing_cell_refinement 'Apex2 (Bruker AXS, 2006)'
_computing_data_collection 'Apex2 (Bruker AXS, 2006)'
_computing_data_reduction 'CrysAlis, (Oxford Diffraction, 2002)'
_computing_molecular_graphics 'Ortep3 v. 2.02 (LJ Farrugia, 1997)'
_computing_publication_material 'CRYSTALS (Betteridge et al., 2003)'
_computing_structure_refinement 'CRYSTALS (Betteridge et al., 2003)'
_computing_structure_solution 'SHELXS 86 (Sheldrick, 1986)'
_diffrn_ambient_temperature 250
_diffrn_measured_fraction_theta_full 0.949
_diffrn_measured_fraction_theta_max 0.949
_diffrn_measurement_details
;
  1 omega  -99.29   87.71   1.0000   10.0000
omega____ theta____ kappa____ phi______ frames
    -      -70.0000   73.8672 -110.7900 187

  2 phi    -25.79  333.49   1.0008   10.0000
omega____ theta____ kappa____ phi______ frames
 -60.8304  -80.0000   73.8672     -     359

  3 omega   70.77  254.77   1.0000   10.0000
omega____ theta____ kappa____ phi______ frames
    -      100.0000   73.8672  109.2097 184

  4 phi    -25.79  332.49   1.0008   10.0000
omega____ theta____ kappa____ phi______ frames
  46.9997   40.0000   73.8672     -     358

  5 phi     55.44  244.59   1.0008   10.0000
omega____ theta____ kappa____ phi______ frames
 -15.5203  -80.0000   73.8672     -     189

  6 phi    -25.79  333.43   1.0006   10.0000
omega____ theta____ kappa____ phi______ frames
 175.3296   90.0000   73.8672     -     359

  7 omega   73.21  153.21   1.0000   10.0000
omega____ theta____ kappa____ phi______ frames
    -      103.0000   73.8672   29.2103 80

  8 omega  -44.29  143.70   0.9999   10.0000
omega____ theta____ kappa____ phi______ frames
    -      -15.0000   73.8672   84.2094 188

  9 omega   92.38  199.38   1.0000   10.0000
omega____ theta____ kappa____ phi______ frames
    -      105.0000   73.8672  139.2102 107

 10 phi     91.20  332.39   1.0008   10.0000
omega____ theta____ kappa____ phi______ frames
  71.7296   45.0000   73.8672     -     241

 11 omega  115.19  210.19   1.0000   10.0000
omega____ theta____ kappa____ phi______ frames
    -       90.0000   73.8672   49.2102 95

 12 phi     22.83   99.88   1.0006   10.0000
omega____ theta____ kappa____ phi______ frames
 -35.6703  -30.0000   73.8672     -     77

 13 omega  104.58  235.58   1.0000   10.0000
omega____ theta____ kappa____ phi______ frames
    -       95.0000   73.8672  -80.7911 131

 14 omega  102.32  221.32   1.0000   10.0000
omega____ theta____ kappa____ phi______ frames
    -       80.0000   73.8672  114.2098 119

 15 omega   16.90  148.90   1.0000   10.0000
omega____ theta____ kappa____ phi______ frames
    -       45.5000   73.8672  -35.7911 132

 16 omega   16.21  154.20   0.9999   10.0000
omega____ theta____ kappa____ phi______ frames
    -       45.5000   73.8672 -145.7909 138

;
_diffrn_measurement_device_type 'Saxi-CrysAlisPro-abstract goniometer imported SAXI images'
_diffrn_measurement_method '\w and \p scans'
_diffrn_radiation_monochromator graphite
_diffrn_radiation_source 'Enhance (Cu) X-ray Source'
_diffrn_radiation_type 'Cu K\a'
_diffrn_radiation_wavelength 1.5418
_diffrn_reflns_av_R_equivalents 0.054
_diffrn_reflns_limit_h_max 11
_diffrn_reflns_limit_h_min -11
_diffrn_reflns_limit_k_max 13
_diffrn_reflns_limit_k_min -12
_diffrn_reflns_limit_l_max 16
_diffrn_reflns_limit_l_min 0
_diffrn_reflns_number 4499
_diffrn_reflns_theta_full 60.672
_diffrn_reflns_theta_max 60.672
_diffrn_reflns_theta_min 3.271
_diffrn_standards_number 0
_exptl_absorpt_coefficient_mu 5.326
_exptl_absorpt_correction_T_max 1.00000
_exptl_absorpt_correction_T_min 0.73541
_exptl_absorpt_correction_type multi-scan
_exptl_absorpt_process_details
;
CrysAlisPro, Agilent Technologies,
Version 1.171.36.24 (release 03-12-2012 CrysAlis171 .NET)
(compiled Dec  3 2012,18:21:49)
Empirical absorption correction using spherical harmonics,
 implemented in SCALE3 ABSPACK scaling algorithm.
;
_exptl_crystal_colour green
_exptl_crystal_density_diffrn 1.476
_exptl_crystal_density_method 'not measured'
_exptl_crystal_description needle
_exptl_crystal_F_000 712
_exptl_crystal_size_max 0.500
_exptl_crystal_size_mid 0.015
_exptl_crystal_size_min 0.001
_refine_diff_density_max 3.22
_refine_diff_density_min -0.70
_refine_ls_extinction_method None
_refine_ls_goodness_of_fit_ref 0.9579
_refine_ls_hydrogen_treatment constr
_refine_ls_matrix_type full
_refine_ls_number_parameters 343
_refine_ls_number_reflns 4455
_refine_ls_number_restraints 0
_refine_ls_R_factor_all 0.0739
_refine_ls_R_factor_gt 0.0662
_refine_ls_shift/su_max 0.0006789
_refine_ls_shift/su_mean 0.0000527
_refine_ls_structure_factor_coef Fsqd
_refine_ls_weighting_details
;
 Method, part 1, Chebychev polynomial, (Watkin, 1994, Prince, 1982) 
 [weight] = 1.0/[A~0~*T~0~(x)+A~1~*T~1~(x) ... +A~n-1~]*T~n-1~(x)] 
 where A~i~ are the Chebychev coefficients listed below and x= Fcalc/Fmax 
 Method = Robust Weighting (Prince, 1982) 
 W = [weight] * [1-(deltaF/6*sigmaF)^2^]^2^ 
 A~i~ are: 
 13.4 20.6 9.48 2.22 
;
_refine_ls_weighting_scheme calc
_refine_ls_wR_factor_all 0.1739
_refine_ls_wR_factor_gt 0.1625
_refine_ls_wR_factor_ref 0.1734
_reflns_limit_h_max 11
_reflns_limit_h_min -11
_reflns_limit_k_max 13
_reflns_limit_k_min -12
_reflns_limit_l_max 16
_reflns_limit_l_min 0
_reflns_number_gt 3886
_reflns_number_total 4499
_reflns_threshold_expression I>2.0\s(I)
_oxford_diffrn_Wilson_B_factor 3.47
_oxford_diffrn_Wilson_scale 160.32
_oxford_refine_ls_r_factor_ref 0.0735
_oxford_refine_ls_scale 0.07981(4)
_oxford_reflns_number_all 4472
_oxford_reflns_threshold_expression_ref I>0.0\s(I)
_cod_data_source_file c5sc01800e2.cif
_cod_data_source_block 1
_cod_depositor_comments 'Adding full bibliography for 1520535--1520540.cif.'
_cod_original_sg_symbol_H-M 'P -1 '
_cod_original_formula_sum 'C30 H39 B1 Br2 N2 S3'
_cod_database_code 1520540

loop_
_symmetry_equiv_pos_as_xyz
x,y,z
-x,-y,-z

loop_
_atom_site_label
_atom_site_type_symbol
_atom_site_fract_x
_atom_site_fract_y
_atom_site_fract_z
_atom_site_U_iso_or_equiv
_atom_site_occupancy
_atom_site_adp_type
_atom_site_refinement_flags_posn
Br1 Br 0.99235(5) 0.62676(5) 0.63903(4) 0.0470 1.0000 Uani .
B2 B 0.8330(6) 0.7723(5) 0.5552(4) 0.0387 1.0000 Uani .
Br3 Br 0.92059(6) 0.89131(5) 0.44089(4) 0.0536 1.0000 Uani .
N4 N 0.7625(4) 0.7152(3) 0.5065(3) 0.0356 1.0000 Uani .
S5 S 0.84331(12) 0.62257(13) 0.44276(9) 0.0450 1.0000 Uani .
N6 N 0.7048(4) 0.6154(4) 0.4136(3) 0.0397 1.0000 Uani .
C7 C 0.5923(5) 0.6810(4) 0.4523(3) 0.0314 1.0000 Uani .
C8 C 0.6249(5) 0.7386(4) 0.5073(3) 0.0307 1.0000 Uani .
C9 C 0.5229(5) 0.8118(4) 0.5573(3) 0.0337 1.0000 Uani .
C10 C 0.3875(5) 0.8237(4) 0.5486(4) 0.0370 1.0000 Uani .
C11 C 0.3523(5) 0.7683(4) 0.4933(3) 0.0374 1.0000 Uani .
C12 C 0.4488(5) 0.6958(4) 0.4440(3) 0.0317 1.0000 Uani .
C13 C 0.4074(5) 0.6411(4) 0.3871(3) 0.0321 1.0000 Uani .
S14 S 0.52556(12) 0.55940(11) 0.31747(8) 0.0384 1.0000 Uani .
C15 C 0.3945(5) 0.5356(4) 0.2771(3) 0.0368 1.0000 Uani .
C16 C 0.4311(5) 0.4677(5) 0.2055(4) 0.0441 1.0000 Uani .
C17 C 0.3081(6) 0.4660(5) 0.1647(4) 0.0446 1.0000 Uani .
C18 C 0.3518(6) 0.3988(5) 0.0925(4) 0.0460 1.0000 Uani .
C19 C 0.2329(6) 0.3938(6) 0.0492(4) 0.0505 1.0000 Uani .
C20 C 0.2827(6) 0.3293(6) -0.0258(4) 0.0488 1.0000 Uani .
C21 C 0.1673(6) 0.3180(6) -0.0691(4) 0.0502 1.0000 Uani .
C22 C 0.2203(7) 0.2477(7) -0.1393(4) 0.0589 1.0000 Uani .
C23 C 0.1086(8) 0.2314(7) -0.1804(5) 0.0715 1.0000 Uani .
C24 C 0.2689(5) 0.5855(5) 0.3166(4) 0.0445 1.0000 Uani .
C25 C 0.2750(5) 0.6455(5) 0.3796(4) 0.0438 1.0000 Uani .
C26 C 0.5757(5) 0.8630(4) 0.6120(3) 0.0314 1.0000 Uani .
C27 C 0.7151(5) 0.8457(4) 0.6145(3) 0.0343 1.0000 Uani .
C28 C 0.7327(5) 0.9038(5) 0.6765(3) 0.0375 1.0000 Uani .
C29 C 0.6110(5) 0.9608(4) 0.7184(3) 0.0361 1.0000 Uani .
S30 S 0.46873(11) 0.94786(10) 0.68129(8) 0.0361 1.0000 Uani .
C31 C 0.5820(5) 1.0297(5) 0.7882(3) 0.0406 1.0000 Uani .
C32 C 0.7080(5) 1.0328(5) 0.8263(4) 0.0425 1.0000 Uani .
C33 C 0.6615(6) 1.0983(5) 0.9005(4) 0.0460 1.0000 Uani .
C34 C 0.7793(6) 1.1045(6) 0.9453(4) 0.0510 1.0000 Uani .
C35 C 0.7246(6) 1.1650(6) 1.0211(4) 0.0493 1.0000 Uani .
C36 C 0.8354(6) 1.1720(6) 1.0717(4) 0.0509 1.0000 Uani .
C37 C 0.7786(7) 1.2398(7) 1.1429(5) 0.0616 1.0000 Uani .
C38 C 0.8867(9) 1.2429(9) 1.1976(6) 0.0840 1.0000 Uani .
H101 H 0.3144 0.8719 0.5796 0.0391 1.0000 Uiso R
H111 H 0.2573 0.7818 0.4903 0.0403 1.0000 Uiso R
H161 H 0.4846 0.5091 0.1510 0.0459 1.0000 Uiso R
H162 H 0.4884 0.3806 0.2383 0.0460 1.0000 Uiso R
H171 H 0.2508 0.5536 0.1312 0.0487 1.0000 Uiso R
H172 H 0.2538 0.4228 0.2174 0.0488 1.0000 Uiso R
H181 H 0.4036 0.4445 0.0387 0.0540 1.0000 Uiso R
H182 H 0.4134 0.3123 0.1252 0.0538 1.0000 Uiso R
H191 H 0.1715 0.4796 0.0175 0.0540 1.0000 Uiso R
H192 H 0.1821 0.3471 0.1023 0.0537 1.0000 Uiso R
H201 H 0.3317 0.3792 -0.0793 0.0589 1.0000 Uiso R
H202 H 0.3464 0.2436 0.0065 0.0590 1.0000 Uiso R
H211 H 0.1072 0.4029 -0.1049 0.0540 1.0000 Uiso R
H212 H 0.1138 0.2743 -0.0163 0.0539 1.0000 Uiso R
H221 H 0.2706 0.2929 -0.1937 0.0650 1.0000 Uiso R
H222 H 0.2825 0.1633 -0.1032 0.0651 1.0000 Uiso R
H231 H 0.1500 0.1838 -0.2218 0.0999 1.0000 Uiso R
H232 H 0.0475 0.3146 -0.2181 0.0998 1.0000 Uiso R
H233 H 0.0563 0.1871 -0.1277 0.0999 1.0000 Uiso R
H241 H 0.1860 0.5804 0.3050 0.0507 1.0000 Uiso R
H251 H 0.1974 0.6841 0.4123 0.0449 1.0000 Uiso R
H281 H 0.8193 0.9018 0.6874 0.0398 1.0000 Uiso R
H311 H 0.5255 1.1170 0.7550 0.0470 1.0000 Uiso R
H312 H 0.5294 0.9897 0.8442 0.0468 1.0000 Uiso R
H321 H 0.7602 1.0764 0.7731 0.0479 1.0000 Uiso R
H322 H 0.7667 0.9459 0.8590 0.0478 1.0000 Uiso R
H331 H 0.6000 1.1841 0.8679 0.0479 1.0000 Uiso R
H332 H 0.6111 1.0507 0.9531 0.0479 1.0000 Uiso R
H341 H 0.8283 1.1542 0.8940 0.0528 1.0000 Uiso R
H342 H 0.8423 1.0193 0.9758 0.0530 1.0000 Uiso R
H351 H 0.6618 1.2505 0.9899 0.0540 1.0000 Uiso R
H352 H 0.6745 1.1140 1.0713 0.0538 1.0000 Uiso R
H361 H 0.8902 1.2168 1.0216 0.0561 1.0000 Uiso R
H362 H 0.8934 1.0861 1.1070 0.0560 1.0000 Uiso R
H371 H 0.7234 1.3269 1.1063 0.0699 1.0000 Uiso R
H372 H 0.7203 1.1968 1.1915 0.0700 1.0000 Uiso R
H381 H 0.8407 1.2889 1.2395 0.1170 1.0000 Uiso R
H382 H 0.9472 1.2846 1.1514 0.1168 1.0000 Uiso R
H383 H 0.9405 1.1578 1.2364 0.1168 1.0000 Uiso R

loop_
_atom_site_aniso_label
_atom_site_aniso_U_11
_atom_site_aniso_U_22
_atom_site_aniso_U_33
_atom_site_aniso_U_23
_atom_site_aniso_U_13
_atom_site_aniso_U_12
Br1 0.0371(4) 0.0501(4) 0.0567(4) -0.0297(3) -0.0153(2) -0.0007(2)
B2 0.028(3) 0.050(3) 0.045(3) -0.024(2) -0.005(2) -0.011(2)
Br3 0.0403(4) 0.0494(4) 0.0665(4) -0.0239(3) 0.0122(3) -0.0139(3)
N4 0.031(2) 0.0389(19) 0.042(2) -0.0243(17) -0.0041(15) -0.0060(16)
S5 0.0288(7) 0.0634(8) 0.0527(7) -0.0395(6) -0.0024(5) -0.0057(5)
N6 0.036(2) 0.045(2) 0.044(2) -0.0229(18) -0.0101(16) -0.0082(17)
C7 0.032(2) 0.0276(19) 0.029(2) -0.0082(16) -0.0044(17) -0.0052(17)
C8 0.026(2) 0.030(2) 0.033(2) -0.0120(18) -0.0040(16) -0.0047(17)
C9 0.029(2) 0.034(2) 0.037(2) -0.0184(18) 0.0000(17) -0.0050(18)
C10 0.030(2) 0.040(2) 0.050(3) -0.031(2) 0.0041(18) -0.0091(19)
C11 0.029(3) 0.036(2) 0.050(3) -0.022(2) -0.0088(19) -0.0031(19)
C12 0.038(3) 0.030(2) 0.026(2) -0.0097(17) -0.0074(17) -0.0078(18)
C13 0.032(3) 0.027(2) 0.033(2) -0.0105(17) -0.0030(17) -0.0049(17)
S14 0.0328(7) 0.0465(6) 0.0425(6) -0.0241(5) -0.0010(5) -0.0122(5)
C15 0.044(3) 0.037(2) 0.036(2) -0.017(2) -0.003(2) -0.015(2)
C16 0.045(3) 0.052(3) 0.044(3) -0.025(2) 0.002(2) -0.019(2)
C17 0.047(3) 0.054(3) 0.042(2) -0.021(2) -0.004(2) -0.022(2)
C18 0.047(3) 0.052(3) 0.045(3) -0.021(2) -0.005(2) -0.018(2)
C19 0.047(3) 0.066(3) 0.048(3) -0.025(3) -0.005(2) -0.023(3)
C20 0.044(3) 0.071(3) 0.053(3) -0.040(3) 0.004(2) -0.027(3)
C21 0.040(3) 0.069(3) 0.051(3) -0.027(3) -0.003(2) -0.022(3)
C22 0.063(4) 0.078(4) 0.055(3) -0.033(3) 0.006(3) -0.038(3)
C23 0.080(5) 0.094(5) 0.060(4) -0.029(3) -0.011(3) -0.044(4)
C24 0.039(3) 0.056(3) 0.051(3) -0.028(2) -0.008(2) -0.017(2)
C25 0.030(3) 0.051(3) 0.054(3) -0.026(2) -0.001(2) -0.010(2)
C26 0.031(2) 0.027(2) 0.034(2) -0.0154(18) -0.0007(17) -0.0033(17)
C27 0.028(2) 0.031(2) 0.042(2) -0.0159(18) -0.0028(18) -0.0041(17)
C28 0.031(3) 0.044(2) 0.038(2) -0.019(2) -0.0046(18) -0.007(2)
C29 0.041(3) 0.032(2) 0.034(2) -0.0132(19) 0.0005(19) -0.011(2)
S30 0.0318(7) 0.0416(6) 0.0398(6) -0.0236(5) 0.0024(4) -0.0097(5)
C31 0.040(3) 0.050(3) 0.040(2) -0.026(2) -0.0013(19) -0.014(2)
C32 0.048(3) 0.045(3) 0.042(2) -0.022(2) -0.003(2) -0.016(2)
C33 0.046(3) 0.053(3) 0.051(3) -0.029(2) -0.001(2) -0.019(2)
C34 0.042(3) 0.062(3) 0.058(3) -0.031(3) 0.005(2) -0.020(3)
C35 0.042(3) 0.069(3) 0.055(3) -0.035(3) 0.000(2) -0.026(3)
C36 0.042(3) 0.068(3) 0.055(3) -0.032(3) -0.007(2) -0.019(3)
C37 0.060(4) 0.090(4) 0.069(4) -0.055(3) 0.014(3) -0.040(3)
C38 0.091(5) 0.121(6) 0.083(5) -0.058(5) -0.007(4) -0.058(5)

loop_
_atom_type_symbol
_atom_type_scat_dispersion_real
_atom_type_scat_dispersion_imag
_atom_type_scat_Cromer_Mann_a1
_atom_type_scat_Cromer_Mann_b1
_atom_type_scat_Cromer_Mann_a2
_atom_type_scat_Cromer_Mann_b2
_atom_type_scat_Cromer_Mann_a3
_atom_type_scat_Cromer_Mann_b3
_atom_type_scat_Cromer_Mann_a4
_atom_type_scat_Cromer_Mann_b4
_atom_type_scat_Cromer_Mann_c
_atom_type_scat_source
C 0.0181 0.0091 2.3100 20.8439 1.0200 10.2075 1.5886 0.5687 0.8650 51.6512 0.2156 'International Tables Vol C 4.2.6.8 and 6.1.1.4'
N 0.0311 0.0180 12.2126 0.0057 3.1322 9.8933 2.0125 28.9975 1.1663 0.5826 -11.5290 'International Tables Vol C 4.2.6.8 and 6.1.1.4'
B 0.0090 0.0039 2.0545 23.2185 1.3326 1.0210 1.0979 60.3498 0.7068 0.1403 -0.1932 'International Tables Vol C 4.2.6.8 and 6.1.1.4'
S 0.3331 0.5567 6.9053 1.4679 5.2034 22.2151 1.4379 0.2536 1.5863 56.1720 0.8669 'International Tables Vol C 4.2.6.8 and 6.1.1.4'
Br -0.6763 1.2805 17.1789 2.1723 5.2358 16.5796 5.6377 0.2609 3.9851 41.4328 2.9557 'International Tables Vol C 4.2.6.8 and 6.1.1.4'
H 0.0000 0.0000 0.4930 10.5109 0.3229 26.1257 0.1402 3.1424 0.0408 57.7998 0.0030 'International Tables Vol C 4.2.6.8 and 6.1.1.4'

loop_
_geom_angle_atom_site_label_1
_geom_angle_atom_site_label_2
_geom_angle_atom_site_label_3
_geom_angle
_geom_angle_publ_flag
Br1 B2 Br3 107.2(2) yes
Br1 B2 N4 108.3(3) yes
Br3 B2 N4 106.1(3) yes
Br1 B2 C27 114.3(3) yes
Br3 B2 C27 112.6(3) yes
N4 B2 C27 108.0(4) yes
B2 N4 S5 126.7(3) yes
B2 N4 C8 124.8(4) yes
S5 N4 C8 108.5(3) yes
N4 S5 N6 96.5(2) yes
S5 N6 C7 110.1(3) yes
N6 C7 C8 112.9(4) yes
N6 C7 C12 126.8(4) yes
C8 C7 C12 120.3(4) yes
C7 C8 N4 111.9(4) yes
C7 C8 C9 123.6(4) yes
N4 C8 C9 124.4(4) yes
C8 C9 C10 114.8(4) yes
C8 C9 C26 116.3(4) yes
C10 C9 C26 128.8(4) yes
C9 C10 C11 122.6(4) yes
C9 C10 H101 119.1 no
C11 C10 H101 118.4 no
C10 C11 C12 124.3(4) yes
C10 C11 H111 117.3 no
C12 C11 H111 118.4 no
C7 C12 C11 114.4(4) yes
C7 C12 C13 123.2(4) yes
C11 C12 C13 122.4(4) yes
C12 C13 S14 123.2(3) yes
C12 C13 C25 126.6(4) yes
S14 C13 C25 110.2(3) yes
C13 S14 C15 92.2(2) yes
S14 C15 C16 119.4(4) yes
S14 C15 C24 110.9(3) yes
C16 C15 C24 129.7(4) yes
C15 C16 C17 115.4(4) yes
C15 C16 H161 107.9 no
C17 C16 H161 108.3 no
C15 C16 H162 108.7 no
C17 C16 H162 107.7 no
H161 C16 H162 108.6 no
C16 C17 C18 112.7(4) yes
C16 C17 H171 107.7 no
C18 C17 H171 108.9 no
C16 C17 H172 110.4 no
C18 C17 H172 107.6 no
H171 C17 H172 109.5 no
C17 C18 C19 115.2(5) yes
C17 C18 H181 107.0 no
C19 C18 H181 108.1 no
C17 C18 H182 108.7 no
C19 C18 H182 108.9 no
H181 C18 H182 108.8 no
C18 C19 C20 112.9(5) yes
C18 C19 H191 108.6 no
C20 C19 H191 108.9 no
C18 C19 H192 108.4 no
C20 C19 H192 108.8 no
H191 C19 H192 109.1 no
C19 C20 C21 115.0(5) yes
C19 C20 H201 107.2 no
C21 C20 H201 108.7 no
C19 C20 H202 108.2 no
C21 C20 H202 107.6 no
H201 C20 H202 110.0 no
C20 C21 C22 113.8(5) yes
C20 C21 H211 108.0 no
C22 C21 H211 107.9 no
C20 C21 H212 109.3 no
C22 C21 H212 108.6 no
H211 C21 H212 109.1 no
C21 C22 C23 114.8(5) yes
C21 C22 H221 109.1 no
C23 C22 H221 108.2 no
C21 C22 H222 107.4 no
C23 C22 H222 107.4 no
H221 C22 H222 109.9 no
C22 C23 H231 110.0 no
C22 C23 H232 108.4 no
H231 C23 H232 109.8 no
C22 C23 H233 110.0 no
H231 C23 H233 109.1 no
H232 C23 H233 109.6 no
C15 C24 C25 113.6(4) yes
C15 C24 H241 123.8 no
C25 C24 H241 122.6 no
C24 C25 C13 113.0(4) yes
C24 C25 H251 123.8 no
C13 C25 H251 123.2 no
C9 C26 C27 123.6(4) yes
C9 C26 S30 123.0(3) yes
C27 C26 S30 113.4(3) yes
B2 C27 C26 122.6(4) yes
B2 C27 C28 127.4(4) yes
C26 C27 C28 110.0(4) yes
C27 C28 C29 114.3(4) yes
C27 C28 H281 122.6 no
C29 C28 H281 123.1 no
C28 C29 S30 110.9(3) yes
C28 C29 C31 131.8(4) yes
S30 C29 C31 117.3(3) yes
C29 S30 C26 91.4(2) yes
C29 C31 C32 117.2(4) yes
C29 C31 H311 108.1 no
C32 C31 H311 106.8 no
C29 C31 H312 107.3 no
C32 C31 H312 108.3 no
H311 C31 H312 108.9 no
C31 C32 C33 110.6(4) yes
C31 C32 H321 110.9 no
C33 C32 H321 109.5 no
C31 C32 H322 108.0 no
C33 C32 H322 108.6 no
H321 C32 H322 109.3 no
C32 C33 C34 115.2(4) yes
C32 C33 H331 108.2 no
C34 C33 H331 108.6 no
C32 C33 H332 106.7 no
C34 C33 H332 108.2 no
H331 C33 H332 109.8 no
C33 C34 C35 111.7(4) yes
C33 C34 H341 109.1 no
C35 C34 H341 108.5 no
C33 C34 H342 108.7 no
C35 C34 H342 109.3 no
H341 C34 H342 109.5 no
C34 C35 C36 115.3(5) yes
C34 C35 H351 108.9 no
C36 C35 H351 108.1 no
C34 C35 H352 106.9 no
C36 C35 H352 107.7 no
H351 C35 H352 109.9 no
C35 C36 C37 114.6(5) yes
C35 C36 H361 107.9 no
C37 C36 H361 108.0 no
C35 C36 H362 107.8 no
C37 C36 H362 108.7 no
H361 C36 H362 109.9 no
C36 C37 C38 115.6(6) yes
C36 C37 H371 108.1 no
C38 C37 H371 107.9 no
C36 C37 H372 107.8 no
C38 C37 H372 107.4 no
H371 C37 H372 110.0 no
C37 C38 H381 109.2 no
C37 C38 H382 109.8 no
H381 C38 H382 109.1 no
C37 C38 H383 109.6 no
H381 C38 H383 109.5 no
H382 C38 H383 109.6 no

loop_
_geom_bond_atom_site_label_1
_geom_bond_atom_site_label_2
_geom_bond_distance
_geom_bond_publ_flag
Br1 B2 2.028(6) yes
B2 Br3 2.048(6) yes
B2 N4 1.578(6) yes
B2 C27 1.577(7) yes
N4 S5 1.654(4) yes
N4 C8 1.333(6) yes
S5 N6 1.600(4) yes
N6 C7 1.323(6) yes
C7 C8 1.415(6) yes
C7 C12 1.439(6) yes
C8 C9 1.414(6) yes
C9 C10 1.369(7) yes
C9 C26 1.468(6) yes
C10 C11 1.410(6) yes
C10 H101 0.941 no
C11 C12 1.380(7) yes
C11 H111 0.933 no
C12 C13 1.458(6) yes
C13 S14 1.735(4) yes
C13 C25 1.364(7) yes
S14 C15 1.724(4) yes
C15 C16 1.511(6) yes
C15 C24 1.347(7) yes
C16 C17 1.504(6) yes
C16 H161 0.962 no
C16 H162 0.958 no
C17 C18 1.510(7) yes
C17 H171 0.963 no
C17 H172 0.961 no
C18 C19 1.507(7) yes
C18 H181 0.968 no
C18 H182 0.966 no
C19 C20 1.523(7) yes
C19 H191 0.958 no
C19 H192 0.962 no
C20 C21 1.516(6) yes
C20 H201 0.971 no
C20 H202 0.967 no
C21 C22 1.511(8) yes
C21 H211 0.959 no
C21 H212 0.959 no
C22 C23 1.498(8) yes
C22 H221 0.958 no
C22 H222 0.964 no
C23 H231 0.950 no
C23 H232 0.956 no
C23 H233 0.955 no
C24 C25 1.420(7) yes
C24 H241 0.926 no
C25 H251 0.927 no
C26 C27 1.373(6) yes
C26 S30 1.714(4) yes
C27 C28 1.432(6) yes
C28 C29 1.364(7) yes
C28 H281 0.922 no
C29 S30 1.729(5) yes
C29 C31 1.506(6) yes
C31 C32 1.519(6) yes
C31 H311 0.958 no
C31 H312 0.961 no
C32 C33 1.520(7) yes
C32 H321 0.954 no
C32 H322 0.960 no
C33 C34 1.518(7) yes
C33 H331 0.961 no
C33 H332 0.960 no
C34 C35 1.502(7) yes
C34 H341 0.954 no
C34 H342 0.956 no
C35 C36 1.514(6) yes
C35 H351 0.960 no
C35 H352 0.963 no
C36 C37 1.503(8) yes
C36 H361 0.956 no
C36 H362 0.957 no
C37 C38 1.506(8) yes
C37 H371 0.962 no
C37 H372 0.961 no
C38 H381 0.950 no
C38 H382 0.955 no
C38 H383 0.950 no
